data_7230283
loop_
_publ_author_name
'Cindri\'c, Marina'
'Stilinovi\'c, Vladimir'
'Rub\<ci\'c, Mirta'
'Medak, Glorija'
'\<Si\<sak Jung, Dubravka'
'Vrdoljak, Vi\<snja'

_publ_section_title
;
 Supramolecular assembly of oxalatomolybdates controlled by the hydrogen
 bonding potential of Co(iii)-ammine cations
;
_journal_issue 13
_journal_name_full CrystEngComm
_journal_page_first 1889
_journal_paper_doi 10.1039/C7CE02205K
_journal_volume 20
_journal_year 2018
_chemical_formula_moiety 'C8 H2 Mo4 O28, 2(Co H18 N6), 6(H2 O)'
_chemical_formula_sum 'C8 H50 Co2 Mo4 N12 O34'
_chemical_formula_weight 1360.22
_space_group_crystal_system orthorhombic
_space_group_IT_number 19
_space_group_name_Hall 'P 2ac 2ab'
_space_group_name_H-M_alt 'P 21 21 21'
_symmetry_space_group_name_Hall 'P 2ac 2ab'
_symmetry_space_group_name_H-M 'P 21 21 21'
_atom_sites_solution_hydrogens mixed
_audit_creation_method SHELXL-2014/7
_audit_update_record
;
2017-10-12 deposited with the CCDC.
2018-02-16 downloaded from the CCDC.
;
_cell_angle_alpha 90
_cell_angle_beta 90
_cell_angle_gamma 90
_cell_formula_units_Z 4
_cell_length_a 10.5531(3)
_cell_length_b 16.1106(6)
_cell_length_c 23.2787(7)
_cell_measurement_reflns_used 17444
_cell_measurement_temperature 150.0(2)
_cell_measurement_theta_max 39.1771
_cell_measurement_theta_min 3.8379
_cell_volume 3957.8(2)
_computing_structure_refinement 'SHELXL-2014/7 (Sheldrick, 2014)'
_diffrn_ambient_temperature 150.0(2)
_diffrn_detector_area_resol_mean 16.3426
_diffrn_measured_fraction_theta_full 0.995
_diffrn_measured_fraction_theta_max 0.995
_diffrn_measurement_device_type 'Oxford Diffraction Xcalibur Kappa CCD'
_diffrn_radiation_monochromator graphite
_diffrn_radiation_source 'Enhance (Mo) X-ray Source'
_diffrn_radiation_type 'Mo K\a'
_diffrn_radiation_wavelength 0.7107
_diffrn_reflns_av_R_equivalents 0.0288
_diffrn_reflns_av_unetI/netI 0.0331
_diffrn_reflns_Laue_measured_fraction_full 0.995
_diffrn_reflns_Laue_measured_fraction_max 0.995
_diffrn_reflns_limit_h_max 13
_diffrn_reflns_limit_h_min -13
_diffrn_reflns_limit_k_max 20
_diffrn_reflns_limit_k_min -20
_diffrn_reflns_limit_l_max 29
_diffrn_reflns_limit_l_min -29
_diffrn_reflns_number 30194
_diffrn_reflns_point_group_measured_fraction_full 0.997
_diffrn_reflns_point_group_measured_fraction_max 0.997
_diffrn_reflns_theta_full 25.242
_diffrn_reflns_theta_max 26.999
_diffrn_reflns_theta_min 3.862
_exptl_absorpt_coefficient_mu 2.171
_exptl_absorpt_correction_T_max 1.00000
_exptl_absorpt_correction_T_min 0.79049
_exptl_absorpt_correction_type multi-scan
_exptl_absorpt_process_details
;
CrysAlis RED, Oxford Diffraction Ltd.,
Version 1.171.32.29 (release 10-06-2008 CrysAlis171 .NET)
(compiled Jun 10 2008,16:49:55)
Empirical absorption correction using spherical harmonics,
 implemented in SCALE3 ABSPACK scaling algorithm.
;
_exptl_crystal_colour yellow
_exptl_crystal_density_diffrn 2.283
_exptl_crystal_description needle
_exptl_crystal_F_000 2704
_exptl_crystal_size_max 0.71
_exptl_crystal_size_mid 0.19
_exptl_crystal_size_min 0.14
_refine_diff_density_max 0.372
_refine_diff_density_min -0.478
_refine_diff_density_rms 0.078
_refine_ls_abs_structure_details
;
 Flack x determined using 3317 quotients [(I+)-(I-)]/[(I+)+(I-)]
 (Parsons, Flack and Wagner, Acta Cryst. B69 (2013) 249-259).
;
_refine_ls_abs_structure_Flack -0.009(6)
_refine_ls_extinction_method none
_refine_ls_goodness_of_fit_ref 0.964
_refine_ls_hydrogen_treatment mixed
_refine_ls_matrix_type full
_refine_ls_number_parameters 592
_refine_ls_number_reflns 8629
_refine_ls_number_restraints 13
_refine_ls_restrained_S_all 0.964
_refine_ls_R_factor_all 0.0233
_refine_ls_R_factor_gt 0.0198
_refine_ls_shift/su_max 0.002
_refine_ls_shift/su_mean 0.000
_refine_ls_structure_factor_coef Fsqd
_refine_ls_weighting_details 'w=1/[\s^2^(Fo^2^)+(0.0234P)^2^] where P=(Fo^2^+2Fc^2^)/3'
_refine_ls_weighting_scheme calc
_refine_ls_wR_factor_gt 0.0421
_refine_ls_wR_factor_ref 0.0426
_reflns_Friedel_coverage 0.799
_reflns_Friedel_fraction_full 0.998
_reflns_Friedel_fraction_max 0.999
_reflns_number_gt 7889
_reflns_number_total 8629
_reflns_threshold_expression 'I > 2\s(I)'
_cod_data_source_file c7ce02205k2.cif
_cod_data_source_block 2a
_cod_depositor_comments 'Adding full bibliography for 7230277--7230284.cif.'
_cod_database_code 7230283
_shelx_shelxl_version_number 2014/7
_shelx_space_group_comment
;
The symmetry employed for this shelxl refinement is uniquely defined
by the following loop, which should always be used as a source of
symmetry information in preference to the above space-group names.
They are only intended as comments.
;

loop_
_space_group_symop_operation_xyz
'x, y, z'
'-x+1/2, -y, z+1/2'
'x+1/2, -y+1/2, -z'
'-x, y+1/2, -z+1/2'

loop_
_atom_site_label
_atom_site_type_symbol
_atom_site_fract_x
_atom_site_fract_y
_atom_site_fract_z
_atom_site_U_iso_or_equiv
_atom_site_adp_type
_atom_site_occupancy
_atom_site_site_symmetry_order
_atom_site_calc_flag
_atom_site_refinement_flags_posn
_atom_site_refinement_flags_adp
O29 O 0.6980(5) 0.7883(3) 0.8903(3) 0.0670(15) Uani 1 1 d D .
H1W H 0.611(2) 0.803(5) 0.896(4) 0.101 Uiso 1 1 d D U
O30 O 0.0435(3) 0.4248(2) 0.87728(16) 0.0251(8) Uani 1 1 d D .
H3W H -0.028(3) 0.418(3) 0.9024(17) 0.038 Uiso 1 1 d D U
H4W H 0.097(4) 0.460(3) 0.8999(19) 0.038 Uiso 1 1 d D U
O31 O 0.2416(3) 0.2482(2) 1.01548(14) 0.0229(8) Uani 1 1 d D .
H5W H 0.160(2) 0.243(3) 1.033(2) 0.034 Uiso 1 1 d D U
H6W H 0.268(5) 0.2999(16) 1.032(2) 0.034 Uiso 1 1 d D U
O32 O 1.0016(5) 0.5740(3) 1.04884(18) 0.0569(13) Uani 1 1 d D .
H7W H 1.019(7) 0.568(5) 1.0087(7) 0.085 Uiso 1 1 d D U
H8W H 0.979(8) 0.5174(16) 1.057(3) 0.085 Uiso 1 1 d D U
O33 O 0.8768(4) 0.3988(3) 0.9652(2) 0.0488(11) Uani 1 1 d D .
H9W H 0.824(5) 0.444(3) 0.977(3) 0.073 Uiso 1 1 d D U
H10W H 0.826(5) 0.350(2) 0.969(3) 0.073 Uiso 1 1 d D U
O34 O 0.9517(4) 0.4868(3) 0.7741(2) 0.0590(15) Uani 1 1 d D .
H11W H 0.994(6) 0.488(5) 0.8105(15) 0.089 Uiso 1 1 d D U
H12W H 1.021(4) 0.491(5) 0.748(2) 0.089 Uiso 1 1 d D U
C1 C 0.2197(4) 0.2675(3) 1.15639(18) 0.0123(9) Uani 1 1 d . .
C2 C 0.3579(4) 0.2614(3) 1.17912(18) 0.0145(9) Uani 1 1 d . .
C3 C 0.2716(4) 0.5167(3) 0.96467(18) 0.0132(9) Uani 1 1 d . .
C4 C 0.3622(4) 0.5731(3) 0.99994(19) 0.0147(9) Uani 1 1 d . .
C5 C 0.8318(4) 0.6256(3) 0.91154(18) 0.0147(9) Uani 1 1 d . .
C6 C 0.8141(4) 0.6475(3) 0.84682(19) 0.0148(10) Uani 1 1 d . .
C7 C 0.5369(4) 0.4967(3) 0.68950(19) 0.0139(10) Uani 1 1 d . .
C8 C 0.4639(4) 0.4169(3) 0.70447(18) 0.0126(9) Uani 1 1 d . .
N1 N 0.3852(3) 0.1783(2) 0.88782(16) 0.0156(8) Uani 1 1 d . .
H1A H 0.4533 0.1581 0.8701 0.023 Uiso 1 1 calc R U
H1B H 0.3399 0.1367 0.9023 0.023 Uiso 1 1 calc R U
H1C H 0.4094 0.2119 0.9161 0.023 Uiso 1 1 calc R U
N2 N 0.1574(3) 0.2607(2) 0.89297(15) 0.0156(8) Uani 1 1 d . .
H2A H 0.1931 0.2519 0.9270 0.023 Uiso 1 1 calc R U
H2B H 0.0920 0.2264 0.8885 0.023 Uiso 1 1 calc R U
H2C H 0.1304 0.3130 0.8910 0.023 Uiso 1 1 calc R U
N3 N 0.1966(3) 0.1386(2) 0.80819(16) 0.0153(8) Uani 1 1 d . .
H3A H 0.1948 0.1363 0.7700 0.023 Uiso 1 1 calc R U
H3B H 0.1177 0.1380 0.8217 0.023 Uiso 1 1 calc R U
H3C H 0.2387 0.0950 0.8218 0.023 Uiso 1 1 calc R U
N4 N 0.1747(4) 0.3029(2) 0.77858(15) 0.0154(8) Uani 1 1 d . .
H4A H 0.0959 0.3054 0.7920 0.023 Uiso 1 1 calc R U
H4B H 0.1748 0.2775 0.7446 0.023 Uiso 1 1 calc R U
H4C H 0.2052 0.3541 0.7746 0.023 Uiso 1 1 calc R U
N5 N 0.4077(3) 0.2248(2) 0.77232(16) 0.0142(8) Uani 1 1 d . .
H5A H 0.4022 0.2660 0.7469 0.021 Uiso 1 1 calc R U
H5B H 0.3939 0.1767 0.7547 0.021 Uiso 1 1 calc R U
H5C H 0.4848 0.2246 0.7879 0.021 Uiso 1 1 calc R U
N6 N 0.3699(3) 0.3425(2) 0.85332(16) 0.0137(8) Uani 1 1 d . .
H6A H 0.3285 0.3678 0.8816 0.021 Uiso 1 1 calc R U
H6B H 0.3738 0.3759 0.8229 0.021 Uiso 1 1 calc R U
H6C H 0.4481 0.3302 0.8649 0.021 Uiso 1 1 calc R U
N7 N 0.5013(4) 0.6670(2) 1.11356(16) 0.0160(8) Uani 1 1 d . .
H7A H 0.4688 0.7029 1.1386 0.024 Uiso 1 1 calc R U
H7B H 0.4972 0.6160 1.1281 0.024 Uiso 1 1 calc R U
H7C H 0.4573 0.6690 1.0810 0.024 Uiso 1 1 calc R U
N8 N 0.7106(4) 0.5832(2) 1.07024(17) 0.0170(8) Uani 1 1 d . .
H8A H 0.7328 0.5853 1.0334 0.026 Uiso 1 1 calc R U
H8B H 0.6408 0.5527 1.0740 0.026 Uiso 1 1 calc R U
H8C H 0.7730 0.5605 1.0906 0.026 Uiso 1 1 calc R U
N9 N 0.6285(4) 0.7317(2) 1.02076(16) 0.0179(9) Uani 1 1 d . .
H9A H 0.5609 0.7646 1.0231 0.027 Uiso 1 1 calc R U
H9B H 0.6099 0.6875 0.9995 0.027 Uiso 1 1 calc R U
H9C H 0.6923 0.7593 1.0047 0.027 Uiso 1 1 calc R U
N10 N 0.8561(4) 0.7221(2) 1.08307(18) 0.0237(9) Uani 1 1 d . .
H10A H 0.8607 0.7610 1.0560 0.035 Uiso 1 1 calc R U
H10B H 0.8962 0.6766 1.0712 0.035 Uiso 1 1 calc R U
H10C H 0.8923 0.7406 1.1151 0.035 Uiso 1 1 calc R U
N11 N 0.6530(4) 0.8083(2) 1.12538(17) 0.0197(8) Uani 1 1 d . .
H11A H 0.6565 0.8432 1.0958 0.030 Uiso 1 1 calc R U
H11B H 0.7134 0.8211 1.1505 0.030 Uiso 1 1 calc R U
H11C H 0.5776 0.8123 1.1423 0.030 Uiso 1 1 calc R U
N12 N 0.7211(4) 0.6623(3) 1.17654(16) 0.0226(9) Uani 1 1 d . .
H12A H 0.7773 0.6978 1.1911 0.034 Uiso 1 1 calc R U
H12B H 0.7542 0.6115 1.1761 0.034 Uiso 1 1 calc R U
H12C H 0.6515 0.6625 1.1981 0.034 Uiso 1 1 calc R U
O1 O 0.2331(3) 0.50766(19) 1.10660(14) 0.0192(7) Uani 1 1 d . .
O2 O 0.4769(3) 0.48777(18) 1.14204(13) 0.0161(7) Uani 1 1 d . .
O3 O 0.3803(3) 0.38411(18) 1.05995(13) 0.0149(7) Uani 1 1 d . .
O4 O 0.1928(3) 0.33689(18) 1.13289(13) 0.0141(6) Uani 1 1 d . .
O5 O 0.4279(3) 0.32297(18) 1.16590(13) 0.0142(7) Uani 1 1 d . .
O6 O 0.3910(3) 0.20080(19) 1.20652(15) 0.0220(8) Uani 1 1 d . .
O7 O 0.1474(3) 0.20886(19) 1.16199(14) 0.0207(7) Uani 1 1 d . .
O8 O 0.6308(3) 0.41131(19) 1.03564(13) 0.0161(7) Uani 1 1 d . .
O9 O 0.4903(3) 0.31097(17) 0.96641(12) 0.0133(6) Uani 1 1 d . .
O10 O 0.3155(3) 0.44415(18) 0.95599(12) 0.0135(6) Uani 1 1 d . .
O11 O 0.4623(3) 0.53752(18) 1.01734(12) 0.0125(6) Uani 1 1 d . .
O12 O 0.3334(3) 0.64639(17) 1.00882(13) 0.0187(7) Uani 1 1 d . .
O13 O 0.1695(3) 0.54394(19) 0.94823(13) 0.0193(7) Uani 1 1 d . .
O14 O 0.5621(3) 0.45906(18) 0.92503(12) 0.0126(6) Uani 1 1 d . .
O15 O 0.5118(3) 0.62187(18) 0.90542(13) 0.0186(7) Uani 1 1 d . .
O16 O 0.7340(3) 0.45183(19) 0.83730(14) 0.0178(7) Uani 1 1 d D .
O17 O 0.7519(3) 0.57215(19) 0.92962(13) 0.0183(7) Uani 1 1 d . .
O18 O 0.9137(3) 0.6600(2) 0.93968(14) 0.0233(8) Uani 1 1 d . .
O19 O 0.8919(3) 0.6884(2) 0.82084(14) 0.0248(8) Uani 1 1 d . .
O20 O 0.7125(3) 0.61677(18) 0.82496(13) 0.0135(7) Uani 1 1 d . .
O21 O 0.4973(3) 0.51995(18) 0.81540(12) 0.0146(6) Uani 1 1 d . .
O22 O 0.2463(3) 0.51389(19) 0.82510(13) 0.0170(7) Uani 1 1 d . .
O23 O 0.3500(3) 0.65740(18) 0.78714(13) 0.0176(7) Uani 1 1 d . .
O24 O 0.4835(3) 0.56295(18) 0.70617(12) 0.0129(6) Uani 1 1 d . .
O25 O 0.3707(3) 0.42768(17) 0.73816(12) 0.0126(6) Uani 1 1 d . .
O26 O 0.4985(3) 0.35025(18) 0.68424(14) 0.0213(7) Uani 1 1 d . .
O27 O 0.6381(3) 0.49362(19) 0.66321(15) 0.0233(8) Uani 1 1 d . .
O28 O 0.2136(3) 0.55746(19) 0.71334(12) 0.0150(7) Uani 1 1 d . .
Co1 Co 0.28127(5) 0.24080(4) 0.83249(2) 0.00973(12) Uani 1 1 d . .
Co2 Co 0.67807(6) 0.69557(3) 1.09826(2) 0.01099(12) Uani 1 1 d . .
Mo1 Mo 0.33657(4) 0.43630(2) 1.13320(2) 0.01092(8) Uani 1 1 d . .
Mo2 Mo 0.49082(3) 0.40596(2) 0.99950(2) 0.00910(7) Uani 1 1 d . .
Mo3 Mo 0.59290(3) 0.54175(2) 0.87629(2) 0.00979(8) Uani 1 1 d . .
Mo4 Mo 0.33355(3) 0.55437(2) 0.77046(2) 0.00957(8) Uani 1 1 d . .
H1O H 0.790(3) 0.468(3) 0.8068(12) 0.014 Uiso 1 1 d D U
H2O H 0.713(4) 0.3940(7) 0.8369(19) 0.014 Uiso 1 1 d D U

loop_
_atom_site_aniso_label
_atom_site_aniso_U_11
_atom_site_aniso_U_22
_atom_site_aniso_U_33
_atom_site_aniso_U_23
_atom_site_aniso_U_13
_atom_site_aniso_U_12
O29 0.060(3) 0.056(3) 0.085(4) -0.010(3) -0.022(3) 0.009(3)
O30 0.0200(17) 0.0216(19) 0.034(2) -0.0003(16) 0.0029(15) -0.0051(14)
O31 0.0222(17) 0.0249(19) 0.0217(19) -0.0052(16) 0.0042(15) -0.0138(16)
O32 0.049(3) 0.093(4) 0.028(2) 0.002(2) 0.009(2) 0.034(3)
O33 0.036(2) 0.053(3) 0.058(3) 0.008(3) 0.019(2) -0.003(2)
O34 0.030(2) 0.081(4) 0.065(3) 0.046(3) 0.008(2) -0.002(2)
C1 0.012(2) 0.014(2) 0.011(2) -0.0028(18) 0.0062(18) 0.0016(19)
C2 0.015(2) 0.017(2) 0.012(2) -0.0030(18) 0.0008(18) 0.0021(19)
C3 0.012(2) 0.017(2) 0.010(2) 0.0006(18) 0.0006(17) 0.0028(18)
C4 0.016(2) 0.017(2) 0.011(2) 0.0031(19) 0.0063(18) 0.0018(17)
C5 0.015(2) 0.013(2) 0.016(2) 0.0018(17) -0.001(2) -0.002(2)
C6 0.020(2) 0.012(2) 0.012(2) -0.0012(17) 0.0001(19) 0.000(2)
C7 0.017(2) 0.013(2) 0.011(2) 0.0028(18) -0.0017(18) -0.0009(19)
C8 0.017(2) 0.012(2) 0.008(2) 0.0015(17) -0.0011(17) 0.0002(18)
N1 0.0159(19) 0.0141(19) 0.017(2) 0.0019(15) -0.0009(16) -0.0026(16)
N2 0.0132(18) 0.0177(19) 0.0160(19) 0.0017(15) 0.0035(16) 0.0001(17)
N3 0.0137(19) 0.0169(19) 0.0153(19) -0.0034(16) -0.0011(15) -0.0005(16)
N4 0.0134(18) 0.0162(19) 0.0165(19) 0.0008(16) 0.0017(16) 0.0017(17)
N5 0.0132(18) 0.0139(19) 0.0154(19) -0.0007(15) 0.0009(16) 0.0001(16)
N6 0.0157(19) 0.0121(18) 0.0133(18) 0.0009(15) -0.0025(15) -0.0012(15)
N7 0.0148(18) 0.0137(18) 0.019(2) -0.0005(15) -0.0011(17) 0.0003(17)
N8 0.0178(19) 0.015(2) 0.018(2) -0.0033(16) -0.0037(16) 0.0015(16)
N9 0.017(2) 0.020(2) 0.017(2) 0.0022(16) 0.0006(16) 0.0026(16)
N10 0.016(2) 0.023(2) 0.032(2) 0.0070(18) -0.0049(18) -0.0021(17)
N11 0.0147(19) 0.0162(19) 0.028(2) -0.0015(17) -0.0074(19) 0.0004(17)
N12 0.026(2) 0.024(2) 0.017(2) -0.0020(18) -0.0039(18) 0.0104(19)
O1 0.0214(17) 0.0169(17) 0.0193(18) 0.0008(14) -0.0011(14) 0.0049(14)
O2 0.0207(17) 0.0137(16) 0.0139(16) 0.0002(12) 0.0017(13) -0.0035(13)
O3 0.0206(17) 0.0136(16) 0.0105(15) -0.0028(12) 0.0055(13) -0.0033(13)
O4 0.0127(15) 0.0159(15) 0.0138(15) 0.0000(13) 0.0008(13) 0.0000(12)
O5 0.0113(15) 0.0113(15) 0.0200(17) 0.0024(13) 0.0015(13) -0.0018(13)
O6 0.0177(17) 0.0145(17) 0.034(2) 0.0111(15) -0.0005(16) 0.0009(14)
O7 0.0138(16) 0.0155(16) 0.033(2) -0.0015(14) -0.0007(15) -0.0025(14)
O8 0.0164(16) 0.0165(16) 0.0155(16) -0.0009(13) -0.0030(13) 0.0007(13)
O9 0.0155(15) 0.0116(15) 0.0129(15) -0.0015(12) -0.0001(13) -0.0002(14)
O10 0.0122(14) 0.0144(15) 0.0138(14) -0.0018(13) 0.0000(12) -0.0004(13)
O11 0.0139(15) 0.0109(15) 0.0128(15) 0.0000(12) -0.0004(12) 0.0010(12)
O12 0.0255(17) 0.0109(15) 0.0197(17) -0.0012(13) -0.0001(16) 0.0042(15)
O13 0.0177(16) 0.0220(17) 0.0183(16) -0.0001(14) -0.0018(14) 0.0071(16)
O14 0.0133(15) 0.0120(15) 0.0123(15) 0.0001(13) 0.0020(12) -0.0033(13)
O15 0.0261(17) 0.0133(15) 0.0164(16) 0.0011(13) 0.0048(15) 0.0070(15)
O16 0.0163(16) 0.0122(16) 0.0250(18) 0.0016(15) 0.0076(13) 0.0003(14)
O17 0.0196(17) 0.0215(18) 0.0137(16) 0.0060(13) -0.0052(13) -0.0091(14)
O18 0.0232(18) 0.0288(19) 0.0179(17) 0.0029(15) -0.0082(16) -0.0121(16)
O19 0.0275(19) 0.0301(19) 0.0168(17) 0.0052(15) -0.0010(15) -0.0176(17)
O20 0.0147(15) 0.0151(16) 0.0107(15) 0.0018(13) -0.0025(13) -0.0042(13)
O21 0.0119(14) 0.0176(16) 0.0142(15) -0.0010(12) -0.0021(13) -0.0010(14)
O22 0.0134(16) 0.0225(18) 0.0151(17) 0.0002(14) 0.0026(13) 0.0001(14)
O23 0.0175(16) 0.0106(15) 0.0248(18) -0.0021(13) 0.0048(15) 0.0004(14)
O24 0.0147(15) 0.0116(15) 0.0122(14) -0.0001(12) 0.0038(12) 0.0007(14)
O25 0.0146(15) 0.0098(15) 0.0135(15) -0.0004(12) -0.0001(12) 0.0009(12)
O26 0.0269(17) 0.0119(16) 0.0251(18) -0.0020(14) 0.0091(16) -0.0002(16)
O27 0.0215(18) 0.0138(16) 0.035(2) -0.0038(15) 0.0165(16) -0.0010(14)
O28 0.0162(15) 0.0176(16) 0.0111(15) 0.0022(13) -0.0016(12) 0.0016(14)
Co1 0.0102(3) 0.0088(3) 0.0102(3) -0.0008(2) -0.0001(2) -0.0002(2)
Co2 0.0115(3) 0.0088(3) 0.0127(3) -0.0004(2) -0.0019(2) 0.0005(2)
Mo1 0.01221(17) 0.01041(17) 0.01013(17) 0.00020(14) 0.00110(15) 0.00056(15)
Mo2 0.01053(17) 0.00755(16) 0.00923(16) -0.00022(14) -0.00011(15) 0.00010(15)
Mo3 0.01008(16) 0.01022(18) 0.00906(17) 0.00064(15) -0.00011(14) -0.00081(15)
Mo4 0.00981(16) 0.01025(17) 0.00864(17) 0.00034(14) 0.00074(14) 0.00000(16)

loop_
_atom_type_symbol
_atom_type_description
_atom_type_scat_dispersion_real
_atom_type_scat_dispersion_imag
_atom_type_scat_source
C C 0.0033 0.0016 'International Tables Vol C Tables 4.2.6.8 and 6.1.1.4'
H H 0.0000 0.0000 'International Tables Vol C Tables 4.2.6.8 and 6.1.1.4'
N N 0.0061 0.0033 'International Tables Vol C Tables 4.2.6.8 and 6.1.1.4'
O O 0.0106 0.0060 'International Tables Vol C Tables 4.2.6.8 and 6.1.1.4'
Co Co 0.3494 0.9721 'International Tables Vol C Tables 4.2.6.8 and 6.1.1.4'
Mo Mo -1.6832 0.6857 'International Tables Vol C Tables 4.2.6.8 and 6.1.1.4'

loop_
_geom_angle_atom_site_label_1
_geom_angle_atom_site_label_2
_geom_angle_atom_site_label_3
_geom_angle
_geom_angle_site_symmetry_1
_geom_angle_site_symmetry_3
O7 C1 O4 125.7(4) . .
O7 C1 C2 120.1(4) . .
O4 C1 C2 114.2(4) . .
O6 C2 O5 125.8(4) . .
O6 C2 C1 119.8(4) . .
O5 C2 C1 114.4(4) . .
O13 C3 O10 126.8(4) . .
O13 C3 C4 119.8(4) . .
O10 C3 C4 113.4(4) . .
O12 C4 O11 125.6(4) . .
O12 C4 C3 119.7(4) . .
O11 C4 C3 114.7(4) . .
O18 C5 O17 126.7(4) . .
O18 C5 C6 120.2(4) . .
O17 C5 C6 113.1(4) . .
O19 C6 O20 125.1(4) . .
O19 C6 C5 121.5(4) . .
O20 C6 C5 113.3(4) . .
O27 C7 O24 124.8(4) . .
O27 C7 C8 120.9(4) . .
O24 C7 C8 114.3(4) . .
O26 C8 O25 125.9(4) . .
O26 C8 C7 119.7(4) . .
O25 C8 C7 114.4(4) . .
Mo2 O3 Mo1 136.52(16) . .
C1 O4 Mo1 118.8(3) . .
C2 O5 Mo1 118.4(3) . .
C3 O10 Mo2 119.3(3) . .
C4 O11 Mo2 119.6(3) . .
Mo3 O14 Mo2 155.19(17) . .
C5 O17 Mo3 118.7(3) . .
C6 O20 Mo3 119.6(3) . .
Mo3 O21 Mo4 144.61(17) . .
C7 O24 Mo4 118.6(3) . .
C8 O25 Mo4 118.3(3) . .
Mo4 O28 Mo1 152.26(17) . 2_564
N2 Co1 N6 90.22(16) . .
N2 Co1 N5 177.95(15) . .
N6 Co1 N5 87.76(15) . .
N2 Co1 N3 92.35(16) . .
N6 Co1 N3 177.33(16) . .
N5 Co1 N3 89.66(15) . .
N2 Co1 N4 89.63(15) . .
N6 Co1 N4 90.30(15) . .
N5 Co1 N4 89.99(16) . .
N3 Co1 N4 89.01(16) . .
N2 Co1 N1 89.16(15) . .
N6 Co1 N1 89.98(15) . .
N5 Co1 N1 91.22(15) . .
N3 Co1 N1 90.77(16) . .
N4 Co1 N1 178.77(16) . .
N11 Co2 N12 89.14(17) . .
N11 Co2 N8 177.63(17) . .
N12 Co2 N8 90.95(17) . .
N11 Co2 N7 91.78(16) . .
N12 Co2 N7 89.28(17) . .
N8 Co2 N7 90.59(16) . .
N11 Co2 N10 89.17(17) . .
N12 Co2 N10 90.29(18) . .
N8 Co2 N10 88.46(17) . .
N7 Co2 N10 178.95(16) . .
N11 Co2 N9 89.16(17) . .
N12 Co2 N9 177.56(16) . .
N8 Co2 N9 90.82(16) . .
N7 Co2 N9 89.02(16) . .
N10 Co2 N9 91.44(17) . .
O1 Mo1 O2 105.78(15) . .
O1 Mo1 O28 98.02(14) . 2_565
O2 Mo1 O28 95.48(13) . 2_565
O1 Mo1 O3 97.15(14) . .
O2 Mo1 O3 96.25(13) . .
O28 Mo1 O3 157.50(13) 2_565 .
O1 Mo1 O5 165.28(14) . .
O2 Mo1 O5 88.95(13) . .
O28 Mo1 O5 80.22(12) 2_565 .
O3 Mo1 O5 80.88(12) . .
O1 Mo1 O4 92.75(13) . .
O2 Mo1 O4 161.47(13) . .
O28 Mo1 O4 81.55(12) 2_565 .
O3 Mo1 O4 81.23(12) . .
O5 Mo1 O4 72.53(11) . .
O8 Mo2 O9 105.67(15) . .
O8 Mo2 O3 100.35(14) . .
O9 Mo2 O3 99.74(13) . .
O8 Mo2 O14 94.45(13) . .
O9 Mo2 O14 89.63(13) . .
O3 Mo2 O14 159.56(12) . .
O8 Mo2 O11 88.65(13) . .
O9 Mo2 O11 162.43(12) . .
O3 Mo2 O11 87.33(12) . .
O14 Mo2 O11 78.95(11) . .
O8 Mo2 O10 160.81(13) . .
O9 Mo2 O10 92.31(13) . .
O3 Mo2 O10 82.76(12) . .
O14 Mo2 O10 78.72(11) . .
O11 Mo2 O10 72.51(10) . .
O15 Mo3 O21 100.58(15) . .
O15 Mo3 O14 102.90(14) . .
O21 Mo3 O14 104.90(14) . .
O15 Mo3 O20 95.31(13) . .
O21 Mo3 O20 90.06(13) . .
O14 Mo3 O20 153.64(12) . .
O15 Mo3 O17 89.41(15) . .
O21 Mo3 O17 162.25(13) . .
O14 Mo3 O17 86.85(12) . .
O20 Mo3 O17 74.31(11) . .
O15 Mo3 O16 168.80(14) . .
O21 Mo3 O16 85.80(13) . .
O14 Mo3 O16 84.09(12) . .
O20 Mo3 O16 75.35(11) . .
O17 Mo3 O16 82.17(12) . .
O22 Mo4 O23 104.88(15) . .
O22 Mo4 O28 100.31(14) . .
O23 Mo4 O28 101.97(15) . .
O22 Mo4 O21 88.38(14) . .
O23 Mo4 O21 93.43(14) . .
O28 Mo4 O21 159.60(12) . .
O22 Mo4 O24 158.42(13) . .
O23 Mo4 O24 91.19(13) . .
O28 Mo4 O24 90.08(11) . .
O21 Mo4 O24 76.17(11) . .
O22 Mo4 O25 89.79(13) . .
O23 Mo4 O25 162.50(13) . .
O28 Mo4 O25 84.32(12) . .
O21 Mo4 O25 77.24(11) . .
O24 Mo4 O25 72.33(11) . .

loop_
_geom_bond_atom_site_label_1
_geom_bond_atom_site_label_2
_geom_bond_distance
_geom_bond_site_symmetry_2
C1 O7 1.221(5) .
C1 O4 1.277(5) .
C1 C2 1.554(6) .
C2 O6 1.218(5) .
C2 O5 1.274(5) .
C3 O13 1.224(5) .
C3 O10 1.274(5) .
C3 C4 1.554(6) .
C4 O12 1.237(5) .
C4 O11 1.268(5) .
C5 O18 1.217(5) .
C5 O17 1.277(5) .
C5 C6 1.559(6) .
C6 O19 1.214(5) .
C6 O20 1.285(5) .
C7 O27 1.232(5) .
C7 O24 1.268(5) .
C7 C8 1.538(6) .
C8 O26 1.228(5) .
C8 O25 1.270(5) .
N1 Co1 1.968(4) .
N2 Co1 1.948(3) .
N3 Co1 1.957(4) .
N4 Co1 1.960(4) .
N5 Co1 1.952(4) .
N6 Co1 1.948(3) .
N7 Co2 1.955(4) .
N8 Co2 1.954(4) .
N9 Co2 1.966(4) .
N10 Co2 1.959(4) .
N11 Co2 1.941(4) .
N12 Co2 1.953(4) .
O1 Mo1 1.702(3) .
O2 Mo1 1.710(3) .
O3 Mo2 1.861(3) .
O3 Mo1 1.957(3) .
O4 Mo1 2.206(3) .
O5 Mo1 2.200(3) .
O8 Mo2 1.702(3) .
O9 Mo2 1.713(3) .
O10 Mo2 2.197(3) .
O11 Mo2 2.181(3) .
O14 Mo3 1.780(3) .
O14 Mo2 2.074(3) .
O15 Mo3 1.691(3) .
O16 Mo3 2.267(3) .
O17 Mo3 2.144(3) .
O20 Mo3 2.117(3) .
O21 Mo3 1.775(3) .
O21 Mo4 2.095(3) .
O22 Mo4 1.700(3) .
O23 Mo4 1.713(3) .
O24 Mo4 2.182(3) .
O25 Mo4 2.210(3) .
O28 Mo4 1.836(3) .
O28 Mo1 1.942(3) 2_564
Mo1 O28 1.942(3) 2_565
